data_4026397
loop_
_publ_author_name
'Ken S. Feldman'
'Ahmed Yimam Nuriye'
'Jianfeng Li'

_publ_section_title
;
 Extending Pummerer Reaction Chemistry: Studies in the Palau'amine
 Synthesis Area
;
_journal_name_full 'Journal of Organic Chemistry'
_journal_page_first 5042
_journal_page_last 5060
_journal_paper_doi 10.1021/jo200740b
_journal_volume 76
_journal_year 2011
_chemical_formula_moiety 'C21 H18 Br2 N4 O S'
_chemical_formula_sum 'C21 H18 Br2 N4 O S'
_chemical_formula_weight 534.27
_chemical_name_systematic
; 
 ? 
;
_space_group_IT_number 2
_symmetry_cell_setting triclinic
_symmetry_space_group_name_Hall '-P 1'
_symmetry_space_group_name_H-M 'P -1'
_atom_sites_solution_hydrogens geom
_atom_sites_solution_primary direct
_atom_sites_solution_secondary difmap
_audit_creation_method SHELXL-97
_cell_angle_alpha 104.415(5)
_cell_angle_beta 104.272(5)
_cell_angle_gamma 99.480(5)
_cell_formula_units_Z 2
_cell_length_a 7.630(2)
_cell_length_b 11.254(3)
_cell_length_c 12.992(4)
_cell_measurement_reflns_used 3632
_cell_measurement_temperature 108(2)
_cell_measurement_theta_max 27.911
_cell_measurement_theta_min 2.835
_cell_volume 1016.3(5)
_computing_cell_refinement 'Bruker SMART'
_computing_data_collection 'Bruker SMART'
_computing_data_reduction 'Bruker SAINT'
_computing_molecular_graphics 'Bruker SHELXTL'
_computing_publication_material 'Bruker SHELXTL'
_computing_structure_refinement 'SHELXL-97 (Sheldrick, 1997)'
_computing_structure_solution 'SHELXS-97 (Sheldrick, 1990)'
_diffrn_ambient_temperature 108(2)
_diffrn_measured_fraction_theta_full 0.973
_diffrn_measured_fraction_theta_max 0.973
_diffrn_measurement_device_type 'CCD area detector'
_diffrn_measurement_method 'phi and omega scans'
_diffrn_radiation_monochromator graphite
_diffrn_radiation_source 'fine-focus sealed tube'
_diffrn_radiation_type MoK\a
_diffrn_radiation_wavelength 0.71073
_diffrn_reflns_av_R_equivalents 0.0140
_diffrn_reflns_av_sigmaI/netI 0.0336
_diffrn_reflns_limit_h_max 10
_diffrn_reflns_limit_h_min -10
_diffrn_reflns_limit_k_max 14
_diffrn_reflns_limit_k_min -14
_diffrn_reflns_limit_l_max 15
_diffrn_reflns_limit_l_min -17
_diffrn_reflns_number 8131
_diffrn_reflns_theta_full 28.29
_diffrn_reflns_theta_max 28.29
_diffrn_reflns_theta_min 1.70
_exptl_absorpt_coefficient_mu 4.112
_exptl_absorpt_correction_T_max 0.752
_exptl_absorpt_correction_T_min 0.679
_exptl_absorpt_correction_type multi-scan
_exptl_absorpt_process_details SADABS
_exptl_crystal_colour colorless
_exptl_crystal_density_diffrn 1.746
_exptl_crystal_description rod
_exptl_crystal_F_000 532
_exptl_crystal_size_max 0.15
_exptl_crystal_size_mid 0.08
_exptl_crystal_size_min 0.07
_refine_diff_density_max 2.413
_refine_diff_density_min -1.623
_refine_diff_density_rms 0.126
_refine_ls_extinction_method none
_refine_ls_goodness_of_fit_ref 1.041
_refine_ls_hydrogen_treatment noref
_refine_ls_matrix_type full
_refine_ls_number_parameters 262
_refine_ls_number_reflns 4905
_refine_ls_number_restraints 0
_refine_ls_restrained_S_all 1.041
_refine_ls_R_factor_all 0.0911
_refine_ls_R_factor_gt 0.0707
_refine_ls_shift/su_max 0.000
_refine_ls_shift/su_mean 0.000
_refine_ls_structure_factor_coef Fsqd
_refine_ls_weighting_details 'calc w=1/[\s^2^(Fo^2^)+(0.0649P)^2^+5.7946P] where P=(Fo^2^+2Fc^2^)/3'
_refine_ls_weighting_scheme calc
_refine_ls_wR_factor_gt 0.1605
_refine_ls_wR_factor_ref 0.1720
_reflns_number_gt 3787
_reflns_number_total 4905
_reflns_threshold_expression >2sigma(I)
_cod_data_source_file jo200740b_si_001.cif
_cod_data_source_block auy5s
_cod_database_code 4026397

loop_
_symmetry_equiv_pos_as_xyz
'x, y, z'
'-x, -y, -z'

loop_
_atom_site_label
_atom_site_type_symbol
_atom_site_fract_x
_atom_site_fract_y
_atom_site_fract_z
_atom_site_U_iso_or_equiv
_atom_site_adp_type
_atom_site_occupancy
_atom_site_symmetry_multiplicity
_atom_site_calc_flag
_atom_site_refinement_flags
Br1 Br 0.13214(9) 0.45620(7) 0.28544(6) 0.0468(2) Uani 1 1 d .
Br2 Br 0.54861(15) 0.36959(9) 0.40534(7) 0.0738(3) Uani 1 1 d .
S1 S 0.2500(3) 0.95334(15) 0.32955(14) 0.0476(4) Uani 1 1 d .
O1 O 0.8016(6) 0.6169(5) 0.1019(4) 0.0551(13) Uani 1 1 d .
N1 N 0.3961(6) 0.5675(4) 0.1946(3) 0.0254(9) Uani 1 1 d .
N2 N 0.5557(8) 0.7044(5) 0.0764(5) 0.0436(13) Uani 1 1 d .
N3 N 0.1897(6) 0.7060(4) 0.2070(4) 0.0310(10) Uani 1 1 d .
H3 H 0.0945 0.6796 0.2293 0.037 Uiso 1 1 calc R
N4 N 0.4224(8) 0.8486(4) 0.1911(4) 0.0375(11) Uani 1 1 d .
C1 C 0.3613(7) 0.5004(5) 0.2645(4) 0.0276(10) Uani 1 1 d .
C2 C 0.5202(9) 0.4647(6) 0.3061(5) 0.0395(14) Uani 1 1 d .
C3 C 0.6532(8) 0.5080(6) 0.2599(5) 0.0425(15) Uani 1 1 d .
H3A H 0.7762 0.4960 0.2740 0.051 Uiso 1 1 calc R
C4 C 0.5757(7) 0.5710(5) 0.1904(5) 0.0324(12) Uani 1 1 d .
C5 C 0.6539(8) 0.6327(6) 0.1204(5) 0.0392(14) Uani 1 1 d .
C6 C 0.6031(13) 0.7635(7) -0.0056(6) 0.062(2) Uani 1 1 d .
H6A H 0.6059 0.6991 -0.0724 0.075 Uiso 1 1 calc R
H6B H 0.7256 0.8253 0.0272 0.075 Uiso 1 1 calc R
C7 C 0.4492(15) 0.8279(6) -0.0339(6) 0.070(3) Uani 1 1 d .
H7 H 0.4860 0.9145 0.0207 0.084 Uiso 1 1 calc R
C8 C 0.384(2) 0.8405(7) -0.1513(7) 0.108(5) Uani 1 1 d .
H8A H 0.4795 0.9052 -0.1601 0.130 Uiso 1 1 calc R
H8B H 0.3717 0.7590 -0.2070 0.130 Uiso 1 1 calc R
C9 C 0.206(2) 0.8763(7) -0.1728(7) 0.114(6) Uani 1 1 d .
H9 H 0.1710 0.9097 -0.2331 0.137 Uiso 1 1 calc R
C10 C 0.0923(19) 0.8649(8) -0.1143(7) 0.093(4) Uani 1 1 d .
H10 H -0.0190 0.8924 -0.1345 0.112 Uiso 1 1 calc R
C11 C 0.1205(14) 0.8120(7) -0.0171(5) 0.063(2) Uani 1 1 d .
H11A H 0.0062 0.7492 -0.0261 0.075 Uiso 1 1 calc R
H11B H 0.1465 0.8808 0.0531 0.075 Uiso 1 1 calc R
C12 C 0.2826(11) 0.7499(6) -0.0124(5) 0.0482(17) Uani 1 1 d .
H12 H 0.2385 0.6658 -0.0711 0.058 Uiso 1 1 calc R
C13 C 0.3830(9) 0.7305(5) 0.0974(5) 0.0349(12) Uani 1 1 d .
C14 C 0.2695(8) 0.6300(5) 0.1326(4) 0.0267(10) Uani 1 1 d .
H14 H 0.1708 0.5672 0.0671 0.032 Uiso 1 1 calc R
C15 C 0.2933(8) 0.8280(5) 0.2360(4) 0.0319(12) Uani 1 1 d .
C16 C 0.0961(10) 0.8753(6) 0.3885(5) 0.0397(14) Uani 1 1 d .
C17 C -0.0892(10) 0.8806(6) 0.3614(5) 0.0447(16) Uani 1 1 d .
H17 H -0.1363 0.9191 0.3066 0.054 Uiso 1 1 calc R
C18 C -0.2049(10) 0.8301(6) 0.4138(5) 0.0475(16) Uani 1 1 d .
H18 H -0.3316 0.8344 0.3957 0.057 Uiso 1 1 calc R
C19 C -0.1364(12) 0.7726(7) 0.4933(5) 0.0523(17) Uani 1 1 d .
H19 H -0.2160 0.7382 0.5300 0.063 Uiso 1 1 calc R
C20 C 0.0459(13) 0.7659(7) 0.5184(6) 0.058(2) Uani 1 1 d .
H20 H 0.0914 0.7247 0.5714 0.070 Uiso 1 1 calc R
C21 C 0.1635(11) 0.8176(7) 0.4684(5) 0.0495(17) Uani 1 1 d .
H21 H 0.2906 0.8143 0.4880 0.059 Uiso 1 1 calc R

loop_
_atom_site_aniso_label
_atom_site_aniso_U_11
_atom_site_aniso_U_22
_atom_site_aniso_U_33
_atom_site_aniso_U_23
_atom_site_aniso_U_13
_atom_site_aniso_U_12
Br1 0.0379(3) 0.0657(5) 0.0505(4) 0.0369(3) 0.0197(3) 0.0102(3)
Br2 0.1202(8) 0.0974(7) 0.0499(4) 0.0466(5) 0.0430(5) 0.0860(6)
S1 0.0813(12) 0.0318(8) 0.0377(8) 0.0100(7) 0.0247(8) 0.0253(8)
O1 0.040(2) 0.056(3) 0.058(3) -0.006(2) 0.030(2) -0.004(2)
N1 0.027(2) 0.023(2) 0.025(2) 0.0069(17) 0.0071(17) 0.0059(17)
N2 0.060(3) 0.027(3) 0.044(3) 0.004(2) 0.033(3) -0.002(2)
N3 0.039(2) 0.031(2) 0.028(2) 0.0099(19) 0.0143(19) 0.015(2)
N4 0.061(3) 0.024(2) 0.026(2) 0.0072(19) 0.013(2) 0.008(2)
C1 0.035(3) 0.026(3) 0.025(3) 0.010(2) 0.011(2) 0.011(2)
C2 0.054(4) 0.042(3) 0.030(3) 0.011(3) 0.015(3) 0.027(3)
C3 0.035(3) 0.051(4) 0.039(3) 0.003(3) 0.009(3) 0.025(3)
C4 0.030(3) 0.026(3) 0.035(3) -0.001(2) 0.012(2) 0.003(2)
C5 0.036(3) 0.032(3) 0.041(3) -0.003(3) 0.018(3) -0.003(2)
C6 0.101(6) 0.032(4) 0.058(5) 0.008(3) 0.052(5) -0.010(4)
C7 0.152(9) 0.024(3) 0.035(4) 0.004(3) 0.050(5) -0.004(4)
C8 0.270(17) 0.022(4) 0.041(5) 0.010(3) 0.076(7) 0.010(6)
C9 0.274(17) 0.022(4) 0.025(4) 0.010(3) 0.013(7) 0.020(6)
C10 0.193(12) 0.042(4) 0.032(4) 0.017(4) -0.002(6) 0.039(6)
C11 0.123(7) 0.042(4) 0.024(3) 0.012(3) 0.008(4) 0.038(4)
C12 0.094(5) 0.023(3) 0.026(3) 0.006(2) 0.019(3) 0.012(3)
C13 0.054(3) 0.025(3) 0.032(3) 0.011(2) 0.021(3) 0.009(2)
C14 0.041(3) 0.023(3) 0.021(2) 0.009(2) 0.013(2) 0.010(2)
C15 0.052(3) 0.026(3) 0.020(2) 0.007(2) 0.009(2) 0.017(2)
C16 0.065(4) 0.033(3) 0.026(3) 0.008(2) 0.015(3) 0.027(3)
C17 0.073(4) 0.036(3) 0.021(3) 0.005(2) 0.003(3) 0.027(3)
C18 0.055(4) 0.040(4) 0.035(3) -0.002(3) 0.003(3) 0.013(3)
C19 0.080(5) 0.052(4) 0.031(3) 0.012(3) 0.023(3) 0.023(4)
C20 0.101(6) 0.056(4) 0.036(4) 0.023(3) 0.026(4) 0.042(4)
C21 0.073(5) 0.058(4) 0.036(3) 0.023(3) 0.022(3) 0.043(4)

loop_
_atom_type_symbol
_atom_type_description
_atom_type_scat_dispersion_real
_atom_type_scat_dispersion_imag
_atom_type_scat_source
C C 0.0033 0.0016 'International Tables Vol C Tables 4.2.6.8 and 6.1.1.4'
H H 0.0000 0.0000 'International Tables Vol C Tables 4.2.6.8 and 6.1.1.4'
Br Br -0.2901 2.4595 'International Tables Vol C Tables 4.2.6.8 and 6.1.1.4'
N N 0.0061 0.0033 'International Tables Vol C Tables 4.2.6.8 and 6.1.1.4'
O O 0.0106 0.0060 'International Tables Vol C Tables 4.2.6.8 and 6.1.1.4'
S S 0.1246 0.1234 'International Tables Vol C Tables 4.2.6.8 and 6.1.1.4'

loop_
_geom_angle_atom_site_label_1
_geom_angle_atom_site_label_2
_geom_angle_atom_site_label_3
_geom_angle
C15 S1 C16 103.3(3)
C1 N1 C4 108.6(4)
C1 N1 C14 127.9(4)
C4 N1 C14 123.4(4)
C5 N2 C13 125.5(5)
C5 N2 C6 123.3(6)
C13 N2 C6 111.1(6)
C15 N3 C14 105.8(4)
C15 N3 H3 127.1
C14 N3 H3 127.1
C15 N4 C13 104.0(5)
N1 C1 C2 107.5(5)
N1 C1 Br1 124.4(4)
C2 C1 Br1 127.8(4)
C1 C2 C3 108.5(5)
C1 C2 Br2 125.4(5)
C3 C2 Br2 126.1(5)
C4 C3 C2 107.6(5)
C4 C3 H3A 126.2
C2 C3 H3A 126.2
C3 C4 N1 107.7(5)
C3 C4 C5 130.1(5)
N1 C4 C5 122.2(5)
O1 C5 N2 122.6(6)
O1 C5 C4 121.7(6)
N2 C5 C4 115.8(5)
N2 C6 C7 103.5(6)
N2 C6 H6A 111.1
C7 C6 H6A 111.1
N2 C6 H6B 111.1
C7 C6 H6B 111.1
H6A C6 H6B 109.0
C6 C7 C8 119.7(8)
C6 C7 C12 104.2(5)
C8 C7 C12 108.4(8)
C6 C7 H7 108.0
C8 C7 H7 108.0
C12 C7 H7 108.0
C9 C8 C7 112.0(9)
C9 C8 H8A 109.2
C7 C8 H8A 109.2
C9 C8 H8B 109.2
C7 C8 H8B 109.2
H8A C8 H8B 107.9
C10 C9 C8 123.7(8)
C10 C9 H9 118.1
C8 C9 H9 118.1
C9 C10 C11 126.1(11)
C9 C10 H10 117.0
C11 C10 H10 117.0
C10 C11 C12 109.1(8)
C10 C11 H11A 109.9
C12 C11 H11A 109.9
C10 C11 H11B 109.9
C12 C11 H11B 109.9
H11A C11 H11B 108.3
C11 C12 C13 119.1(5)
C11 C12 C7 112.9(6)
C13 C12 C7 99.8(6)
C11 C12 H12 108.1
C13 C12 H12 108.1
C7 C12 H12 108.1
N2 C13 N4 111.3(5)
N2 C13 C12 101.5(5)
N4 C13 C12 110.0(5)
N2 C13 C14 115.6(5)
N4 C13 C14 103.7(4)
C12 C13 C14 114.9(5)
N3 C14 N1 109.8(4)
N3 C14 C13 102.0(4)
N1 C14 C13 109.9(4)
N3 C14 H14 111.6
N1 C14 H14 111.6
C13 C14 H14 111.6
N4 C15 N3 117.9(5)
N4 C15 S1 120.3(4)
N3 C15 S1 121.8(4)
C17 C16 C21 119.5(6)
C17 C16 S1 119.7(5)
C21 C16 S1 120.6(5)
C18 C17 C16 120.0(6)
C18 C17 H17 120.0
C16 C17 H17 120.0
C17 C18 C19 120.0(7)
C17 C18 H18 120.0
C19 C18 H18 120.0
C20 C19 C18 119.7(7)
C20 C19 H19 120.1
C18 C19 H19 120.1
C21 C20 C19 120.9(6)
C21 C20 H20 119.5
C19 C20 H20 119.5
C20 C21 C16 119.8(7)
C20 C21 H21 120.1
C16 C21 H21 120.1

loop_
_geom_bond_atom_site_label_1
_geom_bond_atom_site_label_2
_geom_bond_distance
Br1 C1 1.842(5)
Br2 C2 1.866(6)
S1 C15 1.754(5)
S1 C16 1.782(7)
O1 C5 1.240(7)
N1 C1 1.364(6)
N1 C4 1.379(7)
N1 C14 1.483(6)
N2 C5 1.326(9)
N2 C13 1.471(8)
N2 C6 1.474(8)
N3 C15 1.375(7)
N3 C14 1.445(7)
N3 H3 0.8800
N4 C15 1.281(8)
N4 C13 1.490(7)
C1 C2 1.367(8)
C2 C3 1.382(9)
C3 C4 1.364(9)
C3 H3A 0.9500
C4 C5 1.453(8)
C6 C7 1.496(13)
C6 H6A 0.9900
C6 H6B 0.9900
C7 C8 1.533(12)
C7 C12 1.548(11)
C7 H7 1.0000
C8 C9 1.46(2)
C8 H8A 0.9900
C8 H8B 0.9900
C9 C10 1.296(18)
C9 H9 0.9500
C10 C11 1.509(10)
C10 H10 0.9500
C11 C12 1.513(11)
C11 H11A 0.9900
C11 H11B 0.9900
C12 C13 1.529(8)
C12 H12 1.0000
C13 C14 1.539(7)
C14 H14 1.0000
C16 C17 1.385(10)
C16 C21 1.395(8)
C17 C18 1.375(10)
C17 H17 0.9500
C18 C19 1.391(10)
C18 H18 0.9500
C19 C20 1.367(11)
C19 H19 0.9500
C20 C21 1.368(11)
C20 H20 0.9500
C21 H21 0.9500

loop_
_geom_torsion_atom_site_label_1
_geom_torsion_atom_site_label_2
_geom_torsion_atom_site_label_3
_geom_torsion_atom_site_label_4
_geom_torsion
C4 N1 C1 C2 1.5(6)
C14 N1 C1 C2 -177.7(5)
C4 N1 C1 Br1 -173.4(4)
C14 N1 C1 Br1 7.5(8)
N1 C1 C2 C3 -1.2(7)
Br1 C1 C2 C3 173.5(4)
N1 C1 C2 Br2 -179.5(4)
Br1 C1 C2 Br2 -4.9(8)
C1 C2 C3 C4 0.4(7)
Br2 C2 C3 C4 178.7(4)
C2 C3 C4 N1 0.6(7)
C2 C3 C4 C5 -178.9(6)
C1 N1 C4 C3 -1.3(6)
C14 N1 C4 C3 177.9(5)
C1 N1 C4 C5 178.2(5)
C14 N1 C4 C5 -2.5(8)
C13 N2 C5 O1 -178.0(5)
C6 N2 C5 O1 5.2(9)
C13 N2 C5 C4 3.3(8)
C6 N2 C5 C4 -173.5(6)
C3 C4 C5 O1 12.2(10)
N1 C4 C5 O1 -167.2(5)
C3 C4 C5 N2 -169.0(6)
N1 C4 C5 N2 11.6(8)
C5 N2 C6 C7 177.3(6)
C13 N2 C6 C7 0.0(7)
N2 C6 C7 C8 -148.1(7)
N2 C6 C7 C12 -26.8(7)
C6 C7 C8 C9 165.7(7)
C12 C7 C8 C9 46.5(9)
C7 C8 C9 C10 -17.7(12)
C8 C9 C10 C11 -1.2(15)
C9 C10 C11 C12 -11.3(12)
C10 C11 C12 C13 158.8(6)
C10 C11 C12 C7 42.2(8)
C6 C7 C12 C11 170.2(6)
C8 C7 C12 C11 -61.3(8)
C6 C7 C12 C13 42.7(6)
C8 C7 C12 C13 171.2(6)
C5 N2 C13 N4 92.7(6)
C6 N2 C13 N4 -90.2(6)
C5 N2 C13 C12 -150.4(6)
C6 N2 C13 C12 26.8(6)
C5 N2 C13 C14 -25.3(8)
C6 N2 C13 C14 151.8(5)
C15 N4 C13 N2 -148.4(5)
C15 N4 C13 C12 100.0(6)
C15 N4 C13 C14 -23.4(6)
C11 C12 C13 N2 -164.4(6)
C7 C12 C13 N2 -41.1(5)
C11 C12 C13 N4 -46.4(8)
C7 C12 C13 N4 76.8(6)
C11 C12 C13 C14 70.1(7)
C7 C12 C13 C14 -166.6(5)
C15 N3 C14 N1 99.2(5)
C15 N3 C14 C13 -17.4(5)
C1 N1 C14 N3 49.2(7)
C4 N1 C14 N3 -129.9(5)
C1 N1 C14 C13 160.6(5)
C4 N1 C14 C13 -18.4(6)
N2 C13 C14 N3 146.8(5)
N4 C13 C14 N3 24.7(5)
C12 C13 C14 N3 -95.4(5)
N2 C13 C14 N1 30.3(6)
N4 C13 C14 N1 -91.8(5)
C12 C13 C14 N1 148.1(5)
C13 N4 C15 N3 13.8(7)
C13 N4 C15 S1 -165.3(4)
C14 N3 C15 N4 2.9(6)
C14 N3 C15 S1 -178.1(4)
C16 S1 C15 N4 -168.9(5)
C16 S1 C15 N3 12.1(5)
C15 S1 C16 C17 -109.3(5)
C15 S1 C16 C21 75.8(6)
C21 C16 C17 C18 0.6(9)
S1 C16 C17 C18 -174.4(5)
C16 C17 C18 C19 -0.6(10)
C17 C18 C19 C20 -0.4(10)
C18 C19 C20 C21 1.6(11)
C19 C20 C21 C16 -1.6(11)
C17 C16 C21 C20 0.6(10)
S1 C16 C21 C20 175.4(5)
